data_4126591
loop_
_publ_author_name
'Ke, Xian-Sheng'
'Hong, Yongseok'
'Tu, Peiyu'
'He, Qing'
'Lynch, Vincent M.'
'Kim, Dongho'
'Sessler, Jonathan L.'

_publ_section_title
;
 Hetero Cu(III)-Pd(II) Complex of a Dibenzo[g,p]chrysene-Fused
 Bis-dicarbacorrole with Stable Organic Radical Character.
;
_journal_name_full 'Journal of the American Chemical Society'
_journal_paper_doi 10.1021/jacs.7b09167
_journal_year 2017
_chemical_formula_moiety 'C96 H60 N4 F10 -4, 2 Cu 2+'
_chemical_formula_sum 'C96 H60 Cu2 F10 N4'
_chemical_formula_weight 1586.56
_space_group_crystal_system monoclinic
_space_group_IT_number 13
_space_group_name_Hall '-P 2yc'
_space_group_name_H-M_alt 'P 1 2/c 1'
_symmetry_space_group_name_Hall '-P 2yc'
_symmetry_space_group_name_H-M 'P 1 2/c 1'
_atom_sites_solution_hydrogens geom
_audit_creation_method SHELXL-2016/6
_cell_angle_alpha 90
_cell_angle_beta 99.589(2)
_cell_angle_gamma 90
_cell_formula_units_Z 2
_cell_length_a 21.6091(5)
_cell_length_b 12.3660(3)
_cell_length_c 17.1126(4)
_cell_measurement_reflns_used 9477
_cell_measurement_temperature 100(2)
_cell_measurement_theta_max 74.5
_cell_measurement_theta_min 3.58
_cell_volume 4508.91(19)
_computing_cell_refinement 'CrysAlisPro V 1.171.37.31, Agilent Technologies'
_computing_data_collection 'CrysAlisPro V 1.171.37.31, Agilent Technologies'
_computing_data_reduction 'CrysAlisPro V 1.171.37.31, Agilent Technologies'
_computing_molecular_graphics 'XP SHELXTL/PC, Siemens Analytical'
_computing_publication_material 'XL SHELXTL/PC, Siemens Analytical'
_computing_structure_refinement 'Shelxl-2016/6, Sheldrick, G. M.'
_computing_structure_solution
;

SUPERFLIP.  Palatinus, L. and Chapuis, G., J. Appl. Cryst. 40, 786-790.
;
_diffrn_ambient_temperature 100(2)
_diffrn_measured_fraction_theta_full 0.999
_diffrn_measured_fraction_theta_max 0.968
_diffrn_measurement_device_type 'Agilent SuperNova with Atlas S2 CCD'
_diffrn_measurement_method \w-scans
_diffrn_radiation_type CuK\a
_diffrn_radiation_wavelength 1.54184
_diffrn_reflns_av_R_equivalents 0.0710
_diffrn_reflns_av_unetI/netI 0.0601
_diffrn_reflns_Laue_measured_fraction_full 0.999
_diffrn_reflns_Laue_measured_fraction_max 0.968
_diffrn_reflns_limit_h_max 25
_diffrn_reflns_limit_h_min -26
_diffrn_reflns_limit_k_max 15
_diffrn_reflns_limit_k_min -10
_diffrn_reflns_limit_l_max 21
_diffrn_reflns_limit_l_min -16
_diffrn_reflns_number 25144
_diffrn_reflns_point_group_measured_fraction_full 0.999
_diffrn_reflns_point_group_measured_fraction_max 0.968
_diffrn_reflns_theta_full 67.684
_diffrn_reflns_theta_max 75.972
_diffrn_reflns_theta_min 3.574
_diffrn_source 'sealed microfocus tube'
_exptl_absorpt_coefficient_mu 1.121
_exptl_absorpt_correction_T_max 1.00
_exptl_absorpt_correction_T_min 0.452
_exptl_absorpt_correction_type
;
CrysAlisPro 1.171.38.43f (Rigaku Oxford Diffraction, 2015)
Numerical absorption correction based on gaussian integration over
            a multifaceted crystal model
Empirical absorption correction using spherical harmonics,
 implemented in SCALE3 ABSPACK scaling algorithm.
;
_exptl_crystal_colour yellow
_exptl_crystal_density_diffrn 1.169
_exptl_crystal_description plate
_exptl_crystal_F_000 1624
_exptl_crystal_size_max 0.340
_exptl_crystal_size_mid 0.160
_exptl_crystal_size_min 0.060
_refine_diff_density_max 0.956
_refine_diff_density_min -0.539
_refine_diff_density_rms 0.084
_refine_ls_extinction_method none
_refine_ls_goodness_of_fit_ref 1.049
_refine_ls_hydrogen_treatment constr
_refine_ls_matrix_type full
_refine_ls_number_parameters 511
_refine_ls_number_reflns 9139
_refine_ls_number_restraints 0
_refine_ls_restrained_S_all 1.049
_refine_ls_R_factor_all 0.1081
_refine_ls_R_factor_gt 0.0824
_refine_ls_shift/su_max 0.001
_refine_ls_shift/su_mean 0.000
_refine_ls_structure_factor_coef Fsqd
_refine_ls_weighting_details 'w=1/[\s^2^(Fo^2^)+(0.1235P)^2^+2.9025P] where P=(Fo^2^+2Fc^2^)/3'
_refine_ls_weighting_scheme calc
_refine_ls_wR_factor_gt 0.2175
_refine_ls_wR_factor_ref 0.2454
_reflns_Friedel_coverage 0.000
_reflns_number_gt 6389
_reflns_number_total 9139
_reflns_threshold_expression 'I > 2\s(I)'
_cod_data_source_file ja7b09167_si_003.cif
_cod_data_source_block shelx
_cod_database_code 4126591
_shelx_shelxl_version_number 2016/6
_shelx_space_group_comment
;
The symmetry employed for this shelxl refinement is uniquely defined
by the following loop, which should always be used as a source of
symmetry information in preference to the above space-group names.
They are only intended as comments.
;
_shelx_estimated_absorpt_t_min 0.702
_shelx_estimated_absorpt_t_max 0.936
_platon_squeeze_void_probe_radius 1.20

loop_
_space_group_symop_operation_xyz
'x, y, z'
'-x, y, -z+1/2'
'-x, -y, -z'
'x, -y, z-1/2'

loop_
_atom_site_label
_atom_site_type_symbol
_atom_site_fract_x
_atom_site_fract_y
_atom_site_fract_z
_atom_site_U_iso_or_equiv
_atom_site_adp_type
_atom_site_occupancy
_atom_site_site_symmetry_order
_atom_site_calc_flag
_atom_site_refinement_flags_posn
_atom_site_refinement_flags_adp
C1 C 0.78262(17) 0.3124(3) 0.4160(2) 0.0450(8) Uani 1 1 d . .
C2 C 0.74049(18) 0.3439(3) 0.3449(2) 0.0511(9) Uani 1 1 d . .
H2 H 0.752196 0.363041 0.295584 0.061 Uiso 1 1 calc R U
C3 C 0.68290(19) 0.3414(4) 0.3609(2) 0.0559(10) Uani 1 1 d . .
H3 H 0.645771 0.360378 0.325600 0.067 Uiso 1 1 calc R U
C4 C 0.68626(18) 0.3043(3) 0.4421(2) 0.0487(9) Uani 1 1 d . .
C5 C 0.63464(19) 0.2874(3) 0.4792(2) 0.0522(9) Uani 1 1 d . .
C6 C 0.63956(17) 0.2457(3) 0.5557(2) 0.0468(8) Uani 1 1 d . .
C7 C 0.5864(2) 0.2219(4) 0.5949(3) 0.0609(11) Uani 1 1 d . .
H7 H 0.543264 0.229166 0.572715 0.073 Uiso 1 1 calc R U
C8 C 0.60945(18) 0.1881(4) 0.6679(3) 0.0574(10) Uani 1 1 d . .
H8 H 0.585767 0.166004 0.707179 0.069 Uiso 1 1 calc R U
C9 C 0.67729(17) 0.1913(3) 0.6764(2) 0.0470(8) Uani 1 1 d . .
C10 C 0.71756(17) 0.1714(3) 0.7462(2) 0.0452(8) Uani 1 1 d . .
C11 C 0.78467(17) 0.1790(3) 0.7518(2) 0.0432(8) Uani 1 1 d . .
C12 C 0.81538(16) 0.2080(3) 0.6906(2) 0.0433(8) Uani 1 1 d . .
C13 C 0.88124(16) 0.2154(3) 0.7040(2) 0.0419(7) Uani 1 1 d . .
C14 C 0.91921(16) 0.2003(3) 0.7784(2) 0.0424(8) Uani 1 1 d . .
C15 C 0.88704(18) 0.1632(3) 0.8387(2) 0.0509(9) Uani 1 1 d . .
H15 H 0.910209 0.144356 0.888978 0.061 Uiso 1 1 calc R U
C16 C 0.82358(18) 0.1542(3) 0.8259(2) 0.0497(9) Uani 1 1 d . .
H16 H 0.803874 0.130006 0.868366 0.060 Uiso 1 1 calc R U
C17 C 0.90836(17) 0.2384(3) 0.6360(2) 0.0444(8) Uani 1 1 d . .
C18 C 0.86457(17) 0.2590(3) 0.5667(2) 0.0436(8) Uani 1 1 d . .
C19 C 0.88653(17) 0.2871(3) 0.4982(2) 0.0455(8) Uani 1 1 d . .
C20 C 0.95236(19) 0.2927(4) 0.5017(2) 0.0540(9) Uani 1 1 d . .
H20 H 0.968127 0.313479 0.455344 0.065 Uiso 1 1 calc R U
C21 C 0.99462(18) 0.2694(3) 0.5689(2) 0.0514(9) Uani 1 1 d . .
H21 H 1.038361 0.274707 0.568093 0.062 Uiso 1 1 calc R U
C22 C 0.97348(17) 0.2380(3) 0.6388(2) 0.0442(8) Uani 1 1 d . .
C23 C 1.01359(16) 0.2185(3) 0.7154(2) 0.0439(8) Uani 1 1 d . .
C24 C 0.84578(18) 0.3117(3) 0.4232(2) 0.0453(8) Uani 1 1 d . .
C25 C 0.57267(19) 0.3238(4) 0.4355(2) 0.0570(10) Uani 1 1 d . .
C26 C 0.5300(2) 0.2549(5) 0.3908(3) 0.0724(14) Uani 1 1 d . .
C27 C 0.4753(3) 0.2923(6) 0.3455(3) 0.0894(17) Uani 1 1 d . .
C28 C 0.4625(3) 0.3994(6) 0.3444(3) 0.094(2) Uani 1 1 d . .
C29 C 0.5026(3) 0.4699(5) 0.3875(4) 0.0899(18) Uani 1 1 d . .
C30 C 0.5564(2) 0.4309(4) 0.4336(3) 0.0712(13) Uani 1 1 d . .
C31 C 0.68932(17) 0.1455(3) 0.8180(2) 0.0499(9) Uani 1 1 d . .
C32 C 0.6676(2) 0.2299(4) 0.8611(3) 0.0609(11) Uani 1 1 d . .
C33 C 0.6411(3) 0.2044(5) 0.9271(3) 0.0827(15) Uani 1 1 d . .
H33 H 0.625918 0.261378 0.956023 0.099 Uiso 1 1 calc R U
C34 C 0.6358(3) 0.0999(5) 0.9523(3) 0.0871(16) Uani 1 1 d . .
C35 C 0.6583(3) 0.0182(5) 0.9093(4) 0.0824(15) Uani 1 1 d . .
H35 H 0.655736 -0.054440 0.926580 0.099 Uiso 1 1 calc R U
C36 C 0.6841(2) 0.0382(4) 0.8426(3) 0.0621(11) Uani 1 1 d . .
C37 C 0.6738(3) 0.3466(4) 0.8369(4) 0.0922(18) Uani 1 1 d . .
H37A H 0.642658 0.362153 0.789652 0.138 Uiso 1 1 calc R U
H37B H 0.716021 0.359001 0.824994 0.138 Uiso 1 1 calc R U
H37C H 0.666592 0.394231 0.880245 0.138 Uiso 1 1 calc R U
C38 C 0.6074(5) 0.0729(8) 1.0250(5) 0.138(3) Uani 1 1 d . .
H38A H 0.597720 -0.004558 1.025143 0.206 Uiso 1 1 calc R U
H38B H 0.568751 0.114630 1.024191 0.206 Uiso 1 1 calc R U
H38C H 0.637324 0.091035 1.072745 0.206 Uiso 1 1 calc R U
C39 C 0.7053(3) -0.0539(4) 0.7956(4) 0.0924(18) Uani 1 1 d . .
H39A H 0.729447 -0.025211 0.756596 0.139 Uiso 1 1 calc R U
H39B H 0.668549 -0.092971 0.768252 0.139 Uiso 1 1 calc R U
H39C H 0.731711 -0.103311 0.831587 0.139 Uiso 1 1 calc R U
C40 C 0.87442(17) 0.3438(3) 0.3523(2) 0.0481(8) Uani 1 1 d . .
C41 C 0.8773(2) 0.4528(3) 0.3320(3) 0.0579(10) Uani 1 1 d . .
C42 C 0.8984(2) 0.4817(4) 0.2627(3) 0.0686(12) Uani 1 1 d . .
H42 H 0.899438 0.556080 0.249033 0.082 Uiso 1 1 calc R U
C43 C 0.9179(2) 0.4051(5) 0.2128(3) 0.0681(12) Uani 1 1 d . .
C44 C 0.9170(2) 0.2984(4) 0.2355(3) 0.0667(12) Uani 1 1 d . .
H44 H 0.931907 0.245156 0.203136 0.080 Uiso 1 1 calc R U
C45 C 0.8951(2) 0.2649(3) 0.3038(2) 0.0542(9) Uani 1 1 d . .
C46 C 0.8568(3) 0.5408(4) 0.3838(3) 0.0791(14) Uani 1 1 d . .
H46A H 0.817771 0.518904 0.401552 0.119 Uiso 1 1 calc R U
H46B H 0.849700 0.608127 0.353423 0.119 Uiso 1 1 calc R U
H46C H 0.889528 0.552312 0.430061 0.119 Uiso 1 1 calc R U
C47 C 0.9399(3) 0.4378(6) 0.1362(3) 0.103(2) Uani 1 1 d . .
H47A H 0.945840 0.516328 0.135530 0.154 Uiso 1 1 calc R U
H47B H 0.908324 0.416407 0.090897 0.154 Uiso 1 1 calc R U
H47C H 0.979743 0.401653 0.132830 0.154 Uiso 1 1 calc R U
C48 C 0.8931(3) 0.1467(4) 0.3245(3) 0.0812(15) Uani 1 1 d . .
H48A H 0.849311 0.122384 0.317289 0.122 Uiso 1 1 calc R U
H48B H 0.912643 0.136005 0.379910 0.122 Uiso 1 1 calc R U
H48C H 0.915891 0.104700 0.289942 0.122 Uiso 1 1 calc R U
F1 F 0.54142(17) 0.1500(3) 0.3899(2) 0.1085(12) Uani 1 1 d . .
F2 F 0.43673(19) 0.2245(4) 0.3007(3) 0.1358(17) Uani 1 1 d . .
F3 F 0.4109(2) 0.4386(4) 0.2985(3) 0.1502(19) Uani 1 1 d . .
F4 F 0.4898(2) 0.5762(4) 0.3868(3) 0.1494(19) Uani 1 1 d . .
F5 F 0.59477(17) 0.5029(3) 0.4756(2) 0.1012(11) Uani 1 1 d . .
N1 N 0.74760(14) 0.2876(3) 0.47418(17) 0.0449(7) Uani 1 1 d . .
N2 N 0.69433(14) 0.2252(2) 0.60582(18) 0.0447(7) Uani 1 1 d . .
Cu1 Cu 0.77719(2) 0.24496(4) 0.58170(3) 0.04177(18) Uani 1 1 d . .

loop_
_atom_site_aniso_label
_atom_site_aniso_U_11
_atom_site_aniso_U_22
_atom_site_aniso_U_33
_atom_site_aniso_U_23
_atom_site_aniso_U_13
_atom_site_aniso_U_12
C1 0.0488(19) 0.0465(19) 0.0365(18) 0.0054(15) -0.0023(15) 0.0010(15)
C2 0.053(2) 0.061(2) 0.0354(18) 0.0046(17) -0.0042(16) 0.0016(17)
C3 0.046(2) 0.072(3) 0.044(2) 0.0048(19) -0.0095(17) 0.0037(18)
C4 0.0472(19) 0.054(2) 0.0414(19) 0.0023(16) -0.0033(16) 0.0075(16)
C5 0.049(2) 0.058(2) 0.046(2) 0.0006(18) -0.0042(17) 0.0031(17)
C6 0.0400(17) 0.053(2) 0.046(2) 0.0022(16) 0.0018(15) 0.0002(15)
C7 0.044(2) 0.081(3) 0.055(2) 0.002(2) 0.0013(18) 0.0033(19)
C8 0.0400(19) 0.074(3) 0.057(2) 0.002(2) 0.0036(17) -0.0022(18)
C9 0.0384(17) 0.051(2) 0.050(2) 0.0001(17) 0.0025(15) -0.0017(14)
C10 0.0468(19) 0.0440(18) 0.0439(19) -0.0003(15) 0.0051(15) -0.0015(15)
C11 0.0464(19) 0.0421(17) 0.0389(18) 0.0095(15) 0.0006(15) -0.0009(14)
C12 0.0427(18) 0.0466(18) 0.0377(18) 0.0002(15) -0.0020(14) 0.0006(14)
C13 0.0376(17) 0.0447(17) 0.0406(18) -0.0026(15) -0.0014(14) 0.0033(13)
C14 0.0409(17) 0.0465(18) 0.0370(17) -0.0012(15) -0.0014(14) -0.0003(14)
C15 0.048(2) 0.063(2) 0.0373(18) 0.0077(17) -0.0048(15) -0.0019(17)
C16 0.049(2) 0.060(2) 0.0393(19) 0.0079(17) 0.0041(16) -0.0062(17)
C17 0.0411(18) 0.0452(18) 0.0431(19) 0.0023(15) -0.0039(15) -0.0005(14)
C18 0.0408(17) 0.0502(19) 0.0389(18) 0.0030(15) 0.0040(14) 0.0009(14)
C19 0.0442(18) 0.0479(19) 0.0423(19) 0.0030(16) 0.0010(15) 0.0011(15)
C20 0.049(2) 0.071(3) 0.039(2) 0.0088(18) 0.0007(16) -0.0033(18)
C21 0.0356(17) 0.075(3) 0.0408(19) 0.0045(18) -0.0009(15) -0.0027(16)
C22 0.0384(17) 0.054(2) 0.0373(18) 0.0017(15) -0.0014(14) -0.0005(14)
C23 0.0365(17) 0.055(2) 0.0370(18) -0.0027(15) -0.0033(14) 0.0000(14)
C24 0.050(2) 0.0482(19) 0.0352(18) 0.0018(15) 0.0010(15) -0.0015(15)
C25 0.044(2) 0.076(3) 0.049(2) 0.004(2) -0.0006(17) 0.0053(19)
C26 0.047(2) 0.095(4) 0.070(3) -0.002(3) -0.007(2) 0.005(2)
C27 0.057(3) 0.135(5) 0.068(3) -0.010(3) -0.014(2) 0.004(3)
C28 0.066(3) 0.138(6) 0.072(3) -0.004(4) -0.012(3) 0.039(3)
C29 0.088(4) 0.094(4) 0.082(4) 0.000(3) -0.001(3) 0.041(3)
C30 0.066(3) 0.083(3) 0.059(3) 0.002(2) -0.008(2) 0.018(2)
C31 0.0428(19) 0.058(2) 0.047(2) 0.0080(17) 0.0030(16) -0.0052(16)
C32 0.066(3) 0.065(3) 0.053(2) 0.005(2) 0.014(2) -0.006(2)
C33 0.096(4) 0.089(4) 0.067(3) -0.009(3) 0.028(3) -0.007(3)
C34 0.098(4) 0.098(4) 0.071(3) 0.013(3) 0.032(3) -0.019(3)
C35 0.084(4) 0.076(3) 0.089(4) 0.029(3) 0.021(3) -0.015(3)
C36 0.056(2) 0.059(2) 0.071(3) 0.009(2) 0.008(2) -0.0083(19)
C37 0.133(5) 0.058(3) 0.093(4) -0.004(3) 0.039(4) 0.001(3)
C38 0.166(8) 0.164(8) 0.099(5) 0.016(5) 0.070(6) -0.031(6)
C39 0.103(4) 0.059(3) 0.120(5) 0.012(3) 0.032(4) -0.002(3)
C40 0.0431(18) 0.063(2) 0.0351(18) 0.0066(17) -0.0030(14) -0.0001(16)
C41 0.059(2) 0.059(2) 0.052(2) 0.0117(19) 0.0011(19) -0.0025(18)
C42 0.070(3) 0.073(3) 0.060(3) 0.027(2) 0.004(2) -0.006(2)
C43 0.058(3) 0.098(4) 0.048(2) 0.017(2) 0.007(2) -0.006(2)
C44 0.068(3) 0.089(3) 0.044(2) -0.007(2) 0.011(2) 0.002(2)
C45 0.053(2) 0.064(2) 0.045(2) -0.0001(18) 0.0065(17) -0.0008(18)
C46 0.099(4) 0.056(3) 0.085(4) 0.001(2) 0.021(3) -0.004(2)
C47 0.097(4) 0.148(6) 0.065(3) 0.031(4) 0.022(3) -0.008(4)
C48 0.110(4) 0.060(3) 0.074(3) -0.002(2) 0.017(3) 0.002(3)
F1 0.088(2) 0.088(2) 0.131(3) -0.015(2) -0.035(2) -0.0052(18)
F2 0.081(2) 0.177(4) 0.126(3) -0.027(3) -0.050(2) -0.007(2)
F3 0.105(3) 0.199(4) 0.122(3) -0.007(3) -0.054(3) 0.072(3)
F4 0.159(4) 0.112(3) 0.158(4) 0.001(3) -0.029(3) 0.075(3)
F5 0.103(2) 0.0753(19) 0.113(3) -0.0090(18) -0.019(2) 0.0110(17)
N1 0.0421(15) 0.0528(16) 0.0368(15) 0.0021(13) -0.0026(12) 0.0020(12)
N2 0.0425(15) 0.0513(16) 0.0385(16) 0.0008(13) 0.0011(12) 0.0008(12)
Cu1 0.0372(3) 0.0484(3) 0.0368(3) 0.0033(2) -0.0022(2) 0.0005(2)

loop_
_atom_type_symbol
_atom_type_description
_atom_type_scat_dispersion_real
_atom_type_scat_dispersion_imag
_atom_type_scat_source
C C 0.0181 0.0091 'International Tables Vol C Tables 4.2.6.8 and 6.1.1.4'
H H 0.0000 0.0000 'International Tables Vol C Tables 4.2.6.8 and 6.1.1.4'
F F 0.0727 0.0534 'International Tables Vol C Tables 4.2.6.8 and 6.1.1.4'
N N 0.0311 0.0180 'International Tables Vol C Tables 4.2.6.8 and 6.1.1.4'
Cu Cu -1.9646 0.5888 'International Tables Vol C Tables 4.2.6.8 and 6.1.1.4'

loop_
_geom_angle_atom_site_label_1
_geom_angle_atom_site_label_2
_geom_angle_atom_site_label_3
_geom_angle
_geom_angle_site_symmetry_1
_geom_angle_site_symmetry_3
C24 C1 N1 126.8(3) . .
C24 C1 C2 124.3(4) . .
N1 C1 C2 108.8(3) . .
C3 C2 C1 107.6(3) . .
C3 C2 H2 126.2 . .
C1 C2 H2 126.2 . .
C2 C3 C4 107.9(3) . .
C2 C3 H3 126.0 . .
C4 C3 H3 126.0 . .
N1 C4 C5 126.5(3) . .
N1 C4 C3 108.8(3) . .
C5 C4 C3 124.7(3) . .
C4 C5 C6 122.9(4) . .
C4 C5 C25 116.6(4) . .
C6 C5 C25 120.3(4) . .
N2 C6 C5 125.5(4) . .
N2 C6 C7 110.0(3) . .
C5 C6 C7 124.4(4) . .
C8 C7 C6 107.2(4) . .
C8 C7 H7 126.4 . .
C6 C7 H7 126.4 . .
C7 C8 C9 107.5(4) . .
C7 C8 H8 126.3 . .
C9 C8 H8 126.3 . .
C10 C9 N2 126.1(3) . .
C10 C9 C8 124.4(4) . .
N2 C9 C8 109.4(3) . .
C9 C10 C11 122.0(3) . .
C9 C10 C31 117.7(3) . .
C11 C10 C31 120.2(3) . .
C12 C11 C16 116.3(3) . .
C12 C11 C10 125.0(3) . .
C16 C11 C10 118.8(3) . .
C11 C12 C13 119.6(3) . .
C11 C12 Cu1 127.1(3) . .
C13 C12 Cu1 113.2(3) . .
C14 C13 C12 124.1(3) . .
C14 C13 C17 120.7(3) . .
C12 C13 C17 115.1(3) . .
C13 C14 C15 114.8(3) . .
C13 C14 C23 118.0(3) . 2_756
C15 C14 C23 127.1(3) . 2_756
C16 C15 C14 121.1(3) . .
C16 C15 H15 119.5 . .
C14 C15 H15 119.5 . .
C15 C16 C11 123.6(4) . .
C15 C16 H16 118.2 . .
C11 C16 H16 118.2 . .
C22 C17 C18 124.0(4) . .
C22 C17 C13 121.5(3) . .
C18 C17 C13 114.5(3) . .
C19 C18 C17 118.8(3) . .
C19 C18 Cu1 127.6(3) . .
C17 C18 Cu1 113.6(3) . .
C18 C19 C20 117.4(3) . .
C18 C19 C24 123.8(3) . .
C20 C19 C24 118.8(3) . .
C21 C20 C19 123.3(4) . .
C21 C20 H20 118.4 . .
C19 C20 H20 118.4 . .
C20 C21 C22 120.4(4) . .
C20 C21 H21 119.8 . .
C22 C21 H21 119.8 . .
C17 C22 C21 115.9(3) . .
C17 C22 C23 118.2(3) . .
C21 C22 C23 125.4(3) . .
C23 C23 C14 119.4(4) 2_756 2_756
C23 C23 C22 119.0(4) 2_756 .
C14 C23 C22 121.6(3) 2_756 .
C1 C24 C19 122.3(3) . .
C1 C24 C40 118.0(3) . .
C19 C24 C40 119.6(3) . .
C30 C25 C26 115.9(4) . .
C30 C25 C5 120.6(4) . .
C26 C25 C5 123.4(4) . .
F1 C26 C27 117.8(5) . .
F1 C26 C25 120.1(4) . .
C27 C26 C25 122.1(5) . .
F2 C27 C28 120.2(5) . .
F2 C27 C26 120.5(6) . .
C28 C27 C26 119.3(5) . .
F3 C28 C29 118.6(6) . .
F3 C28 C27 120.5(6) . .
C29 C28 C27 120.8(5) . .
F4 C29 C28 120.9(5) . .
F4 C29 C30 120.0(6) . .
C28 C29 C30 119.1(5) . .
F5 C30 C25 119.8(4) . .
F5 C30 C29 117.5(5) . .
C25 C30 C29 122.7(5) . .
C36 C31 C32 119.7(4) . .
C36 C31 C10 120.9(4) . .
C32 C31 C10 119.4(4) . .
C33 C32 C31 118.6(4) . .
C33 C32 C37 120.5(5) . .
C31 C32 C37 120.9(4) . .
C34 C33 C32 122.5(5) . .
C34 C33 H33 118.8 . .
C32 C33 H33 118.8 . .
C33 C34 C35 117.8(5) . .
C33 C34 C38 122.1(6) . .
C35 C34 C38 120.1(6) . .
C36 C35 C34 122.5(5) . .
C36 C35 H35 118.8 . .
C34 C35 H35 118.8 . .
C35 C36 C31 118.9(5) . .
C35 C36 C39 120.5(5) . .
C31 C36 C39 120.5(4) . .
C32 C37 H37A 109.5 . .
C32 C37 H37B 109.5 . .
H37A C37 H37B 109.5 . .
C32 C37 H37C 109.5 . .
H37A C37 H37C 109.5 . .
H37B C37 H37C 109.5 . .
C34 C38 H38A 109.5 . .
C34 C38 H38B 109.5 . .
H38A C38 H38B 109.5 . .
C34 C38 H38C 109.5 . .
H38A C38 H38C 109.5 . .
H38B C38 H38C 109.5 . .
C36 C39 H39A 109.5 . .
C36 C39 H39B 109.5 . .
H39A C39 H39B 109.5 . .
C36 C39 H39C 109.5 . .
H39A C39 H39C 109.5 . .
H39B C39 H39C 109.5 . .
C41 C40 C45 119.5(4) . .
C41 C40 C24 119.8(4) . .
C45 C40 C24 120.6(4) . .
C42 C41 C40 119.8(4) . .
C42 C41 C46 119.0(4) . .
C40 C41 C46 121.1(4) . .
C41 C42 C43 121.8(4) . .
C41 C42 H42 119.1 . .
C43 C42 H42 119.1 . .
C44 C43 C42 117.5(4) . .
C44 C43 C47 121.2(5) . .
C42 C43 C47 121.3(5) . .
C43 C44 C45 122.9(4) . .
C43 C44 H44 118.6 . .
C45 C44 H44 118.6 . .
C44 C45 C40 118.4(4) . .
C44 C45 C48 120.9(4) . .
C40 C45 C48 120.7(4) . .
C41 C46 H46A 109.5 . .
C41 C46 H46B 109.5 . .
H46A C46 H46B 109.5 . .
C41 C46 H46C 109.5 . .
H46A C46 H46C 109.5 . .
H46B C46 H46C 109.5 . .
C43 C47 H47A 109.5 . .
C43 C47 H47B 109.5 . .
H47A C47 H47B 109.5 . .
C43 C47 H47C 109.5 . .
H47A C47 H47C 109.5 . .
H47B C47 H47C 109.5 . .
C45 C48 H48A 109.5 . .
C45 C48 H48B 109.5 . .
H48A C48 H48B 109.5 . .
C45 C48 H48C 109.5 . .
H48A C48 H48C 109.5 . .
H48B C48 H48C 109.5 . .
C4 N1 C1 106.8(3) . .
C4 N1 Cu1 125.0(3) . .
C1 N1 Cu1 128.1(2) . .
C6 N2 C9 106.0(3) . .
C6 N2 Cu1 125.7(3) . .
C9 N2 Cu1 128.3(2) . .
N1 Cu1 N2 93.87(13) . .
N1 Cu1 C18 91.42(15) . .
N2 Cu1 C18 174.65(14) . .
N1 Cu1 C12 174.33(14) . .
N2 Cu1 C12 91.49(14) . .
C18 Cu1 C12 83.25(15) . .

loop_
_geom_bond_atom_site_label_1
_geom_bond_atom_site_label_2
_geom_bond_distance
_geom_bond_site_symmetry_2
C1 C24 1.350(5) .
C1 N1 1.381(5) .
C1 C2 1.447(5) .
C2 C3 1.318(6) .
C2 H2 0.9500 .
C3 C4 1.454(5) .
C3 H3 0.9500 .
C4 N1 1.363(5) .
C4 C5 1.388(6) .
C5 C6 1.394(6) .
C5 C25 1.491(5) .
C6 N2 1.365(5) .
C6 C7 1.455(6) .
C7 C8 1.332(6) .
C7 H7 0.9500 .
C8 C9 1.449(5) .
C8 H8 0.9500 .
C9 C10 1.377(5) .
C9 N2 1.386(5) .
C10 C11 1.440(5) .
C10 C31 1.494(5) .
C11 C12 1.379(5) .
C11 C16 1.432(5) .
C12 C13 1.406(5) .
C12 Cu1 1.962(3) .
C13 C14 1.408(5) .
C13 C17 1.416(5) .
C14 C15 1.413(5) .
C14 C23 1.456(5) 2_756
C15 C16 1.357(5) .
C15 H15 0.9500 .
C16 H16 0.9500 .
C17 C22 1.400(5) .
C17 C18 1.411(5) .
C18 C19 1.381(5) .
C18 Cu1 1.955(4) .
C19 C20 1.415(5) .
C19 C24 1.462(5) .
C20 C21 1.374(5) .
C20 H20 0.9500 .
C21 C22 1.405(6) .
C21 H21 0.9500 .
C22 C23 1.466(5) .
C23 C23 1.407(7) 2_756
C24 C40 1.505(5) .
C25 C30 1.370(7) .
C25 C26 1.387(6) .
C26 F1 1.320(6) .
C26 C27 1.382(7) .
C27 F2 1.330(7) .
C27 C28 1.353(9) .
C28 F3 1.343(6) .
C28 C29 1.356(9) .
C29 F4 1.343(7) .
C29 C30 1.380(7) .
C30 F5 1.341(6) .
C31 C36 1.403(6) .
C31 C32 1.403(6) .
C32 C33 1.386(7) .
C32 C37 1.513(7) .
C33 C34 1.373(8) .
C33 H33 0.9500 .
C34 C35 1.384(8) .
C34 C38 1.514(8) .
C35 C36 1.374(7) .
C35 H35 0.9500 .
C36 C39 1.508(7) .
C37 H37A 0.9800 .
C37 H37B 0.9800 .
C37 H37C 0.9800 .
C38 H38A 0.9800 .
C38 H38B 0.9800 .
C38 H38C 0.9800 .
C39 H39A 0.9800 .
C39 H39B 0.9800 .
C39 H39C 0.9800 .
C40 C41 1.396(6) .
C40 C45 1.402(6) .
C41 C42 1.385(6) .
C41 C46 1.517(7) .
C42 C43 1.388(7) .
C42 H42 0.9500 .
C43 C44 1.377(7) .
C43 C47 1.522(7) .
C44 C45 1.394(6) .
C44 H44 0.9500 .
C45 C48 1.508(6) .
C46 H46A 0.9800 .
C46 H46B 0.9800 .
C46 H46C 0.9800 .
C47 H47A 0.9800 .
C47 H47B 0.9800 .
C47 H47C 0.9800 .
C48 H48A 0.9800 .
C48 H48B 0.9800 .
C48 H48C 0.9800 .
N1 Cu1 1.919(3) .
N2 Cu1 1.919(3) .

loop_
_geom_torsion_atom_site_label_1
_geom_torsion_atom_site_label_2
_geom_torsion_atom_site_label_3
_geom_torsion_atom_site_label_4
_geom_torsion
_geom_torsion_site_symmetry_1
_geom_torsion_site_symmetry_4
C24 C1 C2 C3 -176.1(4) . .
N1 C1 C2 C3 1.9(5) . .
C1 C2 C3 C4 -2.0(5) . .
C2 C3 C4 N1 1.5(5) . .
C2 C3 C4 C5 -177.5(4) . .
N1 C4 C5 C6 -2.8(7) . .
C3 C4 C5 C6 176.1(4) . .
N1 C4 C5 C25 172.9(4) . .
C3 C4 C5 C25 -8.2(6) . .
C4 C5 C6 N2 6.0(7) . .
C25 C5 C6 N2 -169.6(4) . .
C4 C5 C6 C7 -176.8(4) . .
C25 C5 C6 C7 7.7(6) . .
N2 C6 C7 C8 0.3(5) . .
C5 C6 C7 C8 -177.3(4) . .
C6 C7 C8 C9 0.8(5) . .
C7 C8 C9 C10 173.9(4) . .
C7 C8 C9 N2 -1.6(5) . .
N2 C9 C10 C11 -3.3(6) . .
C8 C9 C10 C11 -178.0(4) . .
N2 C9 C10 C31 174.3(3) . .
C8 C9 C10 C31 -0.4(6) . .
C9 C10 C11 C12 1.2(6) . .
C31 C10 C11 C12 -176.3(4) . .
C9 C10 C11 C16 -178.3(4) . .
C31 C10 C11 C16 4.2(5) . .
C16 C11 C12 C13 -2.2(5) . .
C10 C11 C12 C13 178.3(3) . .
C16 C11 C12 Cu1 179.1(3) . .
C10 C11 C12 Cu1 -0.5(6) . .
C11 C12 C13 C14 -3.5(6) . .
Cu1 C12 C13 C14 175.5(3) . .
C11 C12 C13 C17 175.8(3) . .
Cu1 C12 C13 C17 -5.3(4) . .
C12 C13 C14 C15 7.6(5) . .
C17 C13 C14 C15 -171.6(3) . .
C12 C13 C14 C23 -175.4(3) . 2_756
C17 C13 C14 C23 5.4(5) . 2_756
C13 C14 C15 C16 -6.2(6) . .
C23 C14 C15 C16 177.1(4) 2_756 .
C14 C15 C16 C11 1.0(6) . .
C12 C11 C16 C15 3.4(6) . .
C10 C11 C16 C15 -177.0(4) . .
C14 C13 C17 C22 5.5(5) . .
C12 C13 C17 C22 -173.8(3) . .
C14 C13 C17 C18 -175.8(3) . .
C12 C13 C17 C18 4.9(5) . .
C22 C17 C18 C19 -4.2(6) . .
C13 C17 C18 C19 177.1(3) . .
C22 C17 C18 Cu1 176.5(3) . .
C13 C17 C18 Cu1 -2.2(4) . .
C17 C18 C19 C20 0.5(5) . .
Cu1 C18 C19 C20 179.7(3) . .
C17 C18 C19 C24 -179.1(3) . .
Cu1 C18 C19 C24 0.1(6) . .
C18 C19 C20 C21 1.4(6) . .
C24 C19 C20 C21 -178.9(4) . .
C19 C20 C21 C22 0.2(7) . .
C18 C17 C22 C21 5.7(6) . .
C13 C17 C22 C21 -175.7(3) . .
C18 C17 C22 C23 178.2(3) . .
C13 C17 C22 C23 -3.2(5) . .
C20 C21 C22 C17 -3.6(6) . .
C20 C21 C22 C23 -175.5(4) . .
C17 C22 C23 C23 -10.1(4) . 2_756
C21 C22 C23 C23 161.6(3) . 2_756
C17 C22 C23 C14 170.4(3) . 2_756
C21 C22 C23 C14 -17.8(6) . 2_756
N1 C1 C24 C19 -2.4(6) . .
C2 C1 C24 C19 175.2(4) . .
N1 C1 C24 C40 -178.8(3) . .
C2 C1 C24 C40 -1.1(6) . .
C18 C19 C24 C1 2.3(6) . .
C20 C19 C24 C1 -177.3(4) . .
C18 C19 C24 C40 178.7(4) . .
C20 C19 C24 C40 -0.9(5) . .
C4 C5 C25 C30 -78.0(6) . .
C6 C5 C25 C30 97.9(5) . .
C4 C5 C25 C26 98.0(5) . .
C6 C5 C25 C26 -86.2(6) . .
C30 C25 C26 F1 -179.1(5) . .
C5 C25 C26 F1 4.8(8) . .
C30 C25 C26 C27 1.7(8) . .
C5 C25 C26 C27 -174.4(5) . .
F1 C26 C27 F2 -2.1(9) . .
C25 C26 C27 F2 177.1(6) . .
F1 C26 C27 C28 -179.3(6) . .
C25 C26 C27 C28 -0.1(10) . .
F2 C27 C28 F3 0.1(10) . .
C26 C27 C28 F3 177.3(6) . .
F2 C27 C28 C29 -177.5(6) . .
C26 C27 C28 C29 -0.3(10) . .
F3 C28 C29 F4 2.7(10) . .
C27 C28 C29 F4 -179.6(6) . .
F3 C28 C29 C30 -178.7(6) . .
C27 C28 C29 C30 -1.0(10) . .
C26 C25 C30 F5 179.6(5) . .
C5 C25 C30 F5 -4.2(7) . .
C26 C25 C30 C29 -3.1(8) . .
C5 C25 C30 C29 173.2(5) . .
F4 C29 C30 F5 -1.1(9) . .
C28 C29 C30 F5 -179.7(6) . .
F4 C29 C30 C25 -178.6(6) . .
C28 C29 C30 C25 2.8(9) . .
C9 C10 C31 C36 99.1(5) . .
C11 C10 C31 C36 -83.3(5) . .
C9 C10 C31 C32 -80.7(5) . .
C11 C10 C31 C32 96.9(5) . .
C36 C31 C32 C33 -0.4(7) . .
C10 C31 C32 C33 179.5(4) . .
C36 C31 C32 C37 178.8(5) . .
C10 C31 C32 C37 -1.4(7) . .
C31 C32 C33 C34 0.7(9) . .
C37 C32 C33 C34 -178.5(6) . .
C32 C33 C34 C35 0.1(10) . .
C32 C33 C34 C38 179.3(7) . .
C33 C34 C35 C36 -1.2(9) . .
C38 C34 C35 C36 179.6(6) . .
C34 C35 C36 C31 1.5(8) . .
C34 C35 C36 C39 -177.2(6) . .
C32 C31 C36 C35 -0.7(6) . .
C10 C31 C36 C35 179.5(4) . .
C32 C31 C36 C39 178.1(5) . .
C10 C31 C36 C39 -1.8(6) . .
C1 C24 C40 C41 76.7(5) . .
C19 C24 C40 C41 -99.8(4) . .
C1 C24 C40 C45 -99.8(4) . .
C19 C24 C40 C45 83.7(5) . .
C45 C40 C41 C42 2.5(6) . .
C24 C40 C41 C42 -174.1(4) . .
C45 C40 C41 C46 -178.6(4) . .
C24 C40 C41 C46 4.8(6) . .
C40 C41 C42 C43 -1.1(7) . .
C46 C41 C42 C43 179.9(5) . .
C41 C42 C43 C44 -1.4(7) . .
C41 C42 C43 C47 179.0(5) . .
C42 C43 C44 C45 2.7(7) . .
C47 C43 C44 C45 -177.7(5) . .
C43 C44 C45 C40 -1.4(7) . .
C43 C44 C45 C48 177.9(5) . .
C41 C40 C45 C44 -1.3(6) . .
C24 C40 C45 C44 175.3(4) . .
C41 C40 C45 C48 179.5(4) . .
C24 C40 C45 C48 -4.0(6) . .
C5 C4 N1 C1 178.8(4) . .
C3 C4 N1 C1 -0.3(4) . .
C5 C4 N1 Cu1 -4.1(6) . .
C3 C4 N1 Cu1 176.9(3) . .
C24 C1 N1 C4 177.0(4) . .
C2 C1 N1 C4 -0.9(4) . .
C24 C1 N1 Cu1 -0.1(6) . .
C2 C1 N1 Cu1 -178.0(3) . .
C5 C6 N2 C9 176.3(4) . .
C7 C6 N2 C9 -1.3(4) . .
C5 C6 N2 Cu1 -2.0(6) . .
C7 C6 N2 Cu1 -179.5(3) . .
C10 C9 N2 C6 -173.6(4) . .
C8 C9 N2 C6 1.7(4) . .
C10 C9 N2 Cu1 4.6(6) . .
C8 C9 N2 Cu1 179.9(3) . .

loop_
_platon_squeeze_void_nr
_platon_squeeze_void_average_x
_platon_squeeze_void_average_y
_platon_squeeze_void_average_z
_platon_squeeze_void_volume
_platon_squeeze_void_count_electrons
_platon_squeeze_void_content
1 0.000 0.000 -0.004 1090 249 ' '
2 0.500 -0.116 0.250 72 2 ' '
3 0.500 0.115 0.750 72 2 ' '
